data_2227612
loop_
_publ_author_name
'Arman, Hadi D.'
'Kaulgud, Trupta'
'Tiekink, Edward R. T.'

_publ_section_title
;
 Benzoic
 acid--2-{(<i>E</i>)-[(<i>E</i>)-2-(2-pyridylmethylidene)hydrazin-1-ylidene]methyl}pyridine
 (2/1)
;
_journal_coeditor_code HG2725
_journal_issue 11
_journal_name_full 'Acta Crystallographica Section E'
_journal_page_first o2813
_journal_paper_doi 10.1107/S1600536810040651
_journal_volume 66
_journal_year 2010
_chemical_formula_iupac 'C12 H10 N4, 2C7 H6 O2'
_chemical_formula_moiety 'C12 H10 N4, 2(C7 H6 O2)'
_chemical_formula_sum 'C26 H22 N4 O4'
_chemical_formula_weight 454.48
_chemical_name_systematic
;
Benzoic
acid--2-{(<i>E</i>)-[(<i>E</i>)-2-(2-pyridylmethylidene)hydrazin-1-
ylidene]methyl}pyridine (2/1)
;
_space_group_IT_number 2
_symmetry_cell_setting triclinic
_symmetry_space_group_name_Hall '-P 1'
_symmetry_space_group_name_H-M 'P -1'
_atom_sites_solution_hydrogens geom
_atom_sites_solution_primary direct
_atom_sites_solution_secondary difmap
_audit_creation_method SHELXL-97
_cell_angle_alpha 108.985(6)
_cell_angle_beta 99.830(9)
_cell_angle_gamma 97.849(10)
_cell_formula_units_Z 1
_cell_length_a 4.4509(7)
_cell_length_b 11.3635(17)
_cell_length_c 12.0612(17)
_cell_measurement_reflns_used 2619
_cell_measurement_temperature 98(2)
_cell_measurement_theta_max 40.2
_cell_measurement_theta_min 2.1
_cell_volume 556.16(15)
_computing_cell_refinement 'CrystalClear (Molecular Structure Corporation & Rigaku, 2005)'
_computing_data_collection 'CrystalClear (Molecular Structure Corporation & Rigaku, 2005)'
_computing_data_reduction 'CrystalClear (Molecular Structure Corporation & Rigaku, 2005)'
_computing_molecular_graphics 'ORTEP-3 (Farrugia, 1997) and DIAMOND (Brandenburg, 2006)'
_computing_publication_material 'publCIF (Westrip, 2010)'
_computing_structure_refinement 'SHELXL97 (Sheldrick, 2008)'
_computing_structure_solution 'SHELXS97 (Sheldrick, 2008)'
_diffrn_ambient_temperature 98(2)
_diffrn_measured_fraction_theta_full 0.981
_diffrn_measured_fraction_theta_max 0.981
_diffrn_measurement_device_type 'Rigaku AFC12\K/SATURN724'
_diffrn_measurement_method \w
_diffrn_radiation_monochromator graphite
_diffrn_radiation_source 'fine-focus sealed tube'
_diffrn_radiation_type MoK\a
_diffrn_radiation_wavelength 0.71073
_diffrn_reflns_av_R_equivalents 0.0217
_diffrn_reflns_av_sigmaI/netI 0.0301
_diffrn_reflns_limit_h_max 4
_diffrn_reflns_limit_h_min -5
_diffrn_reflns_limit_k_max 13
_diffrn_reflns_limit_k_min -13
_diffrn_reflns_limit_l_max 14
_diffrn_reflns_limit_l_min -14
_diffrn_reflns_number 2790
_diffrn_reflns_theta_full 25.0
_diffrn_reflns_theta_max 25.00
_diffrn_reflns_theta_min 3.11
_diffrn_standards_decay_% '< 1'
_diffrn_standards_interval_count 0
_diffrn_standards_number 0
_exptl_absorpt_coefficient_mu 0.094
_exptl_absorpt_correction_T_max 1.000
_exptl_absorpt_correction_T_min 0.759
_exptl_absorpt_correction_type multi-scan
_exptl_absorpt_process_details '(ABSCOR; Higashi, 1995)'
_exptl_crystal_colour yellow
_exptl_crystal_density_diffrn 1.357
_exptl_crystal_density_method 'not measured'
_exptl_crystal_description block
_exptl_crystal_F_000 238
_exptl_crystal_size_max 0.40
_exptl_crystal_size_mid 0.29
_exptl_crystal_size_min 0.12
_refine_diff_density_max 0.20
_refine_diff_density_min -0.23
_refine_ls_extinction_method none
_refine_ls_goodness_of_fit_ref 1.00
_refine_ls_hydrogen_treatment mixed
_refine_ls_matrix_type full
_refine_ls_number_parameters 158
_refine_ls_number_reflns 1935
_refine_ls_number_restraints 1
_refine_ls_restrained_S_all 1.00
_refine_ls_R_factor_all 0.045
_refine_ls_R_factor_gt 0.042
_refine_ls_shift/su_max_lt 0.001
_refine_ls_shift/su_mean 0.000
_refine_ls_structure_factor_coef Fsqd
_refine_ls_weighting_details 'calc w=1/[\s^2^(Fo^2^)+(0.0744P)^2^+0.1759P] where P=(Fo^2^+2Fc^2^)/3'
_refine_ls_weighting_scheme calc
_refine_ls_wR_factor_gt 0.114
_refine_ls_wR_factor_ref 0.117
_reflns_number_gt 1811
_reflns_number_total 1935
_reflns_threshold_expression I>2\s(I)
_cod_data_source_file hg2725.cif
_cod_data_source_block I
_cod_original_cell_volume 556.16(14)
_cod_database_code 2227612
_cod_database_fobs_code 2227612

loop_
_symmetry_equiv_pos_as_xyz
'x, y, z'
'-x, -y, -z'

loop_
_atom_site_type_symbol
_atom_site_label
_atom_site_fract_x
_atom_site_fract_y
_atom_site_fract_z
_atom_site_U_iso_or_equiv
_atom_site_adp_type
_atom_site_calc_flag
_atom_site_refinement_flags
_atom_site_occupancy
_atom_site_disorder_assembly
_atom_site_disorder_group
O O1 0.6343(3) 0.67141(10) 0.18059(9) 0.0287(3) Uani d D 1 . .
H H1o 0.584(5) 0.692(2) 0.2479(12) 0.050(6) Uiso d D 1 . .
O O2 0.7598(3) 0.88248(10) 0.23009(9) 0.0315(3) Uani d . 1 . .
C C1 0.7523(3) 0.77587(13) 0.16270(12) 0.0235(3) Uani d . 1 . .
C C2 0.8828(3) 0.74881(14) 0.05272(12) 0.0227(3) Uani d . 1 . .
C C3 1.0455(3) 0.85068(14) 0.03269(13) 0.0278(4) Uani d . 1 . .
H H3 1.0702 0.9349 0.0878 0.033 Uiso calc R 1 . .
C C4 1.1716(4) 0.82926(15) -0.06766(14) 0.0311(4) Uani d . 1 . .
H H4 1.2846 0.8987 -0.0809 0.037 Uiso calc R 1 . .
C C5 1.1331(4) 0.70640(15) -0.14890(13) 0.0289(4) Uani d . 1 . .
H H5 1.2192 0.6919 -0.2178 0.035 Uiso calc R 1 . .
C C6 0.9695(4) 0.60477(15) -0.12974(13) 0.0294(4) Uani d . 1 . .
H H6 0.9428 0.5208 -0.1856 0.035 Uiso calc R 1 . .
C C7 0.8444(3) 0.62603(14) -0.02863(13) 0.0263(3) Uani d . 1 . .
H H7 0.7326 0.5564 -0.0152 0.032 Uiso calc R 1 . .
N N1 0.4834(3) 0.73022(11) 0.39929(10) 0.0214(3) Uani d . 1 . .
N N2 0.9261(3) 0.54922(10) 0.52702(10) 0.0211(3) Uani d . 1 . .
C C8 0.6169(3) 0.69350(12) 0.48783(12) 0.0190(3) Uani d . 1 . .
C C9 0.6033(3) 0.75148(13) 0.60760(12) 0.0219(3) Uani d . 1 . .
H H9 0.7002 0.7236 0.6683 0.026 Uiso calc R 1 . .
C C10 0.4469(3) 0.85009(13) 0.63643(12) 0.0233(3) Uani d . 1 . .
H H10 0.4365 0.8918 0.7175 0.028 Uiso calc R 1 . .
C C11 0.3052(3) 0.88738(13) 0.54546(13) 0.0231(3) Uani d . 1 . .
H H11 0.1932 0.9541 0.5627 0.028 Uiso calc R 1 . .
C C12 0.3304(3) 0.82529(13) 0.42883(13) 0.0230(3) Uani d . 1 . .
H H12 0.2344 0.8515 0.3668 0.028 Uiso calc R 1 . .
C C13 0.7833(3) 0.58938(13) 0.45006(12) 0.0209(3) Uani d . 1 . .
H H13 0.7846 0.5516 0.3674 0.025 Uiso calc R 1 . .

loop_
_atom_site_aniso_label
_atom_site_aniso_U_11
_atom_site_aniso_U_22
_atom_site_aniso_U_33
_atom_site_aniso_U_12
_atom_site_aniso_U_13
_atom_site_aniso_U_23
O1 0.0405(6) 0.0251(6) 0.0230(5) 0.0084(5) 0.0124(5) 0.0085(4)
O2 0.0457(7) 0.0254(6) 0.0247(6) 0.0126(5) 0.0110(5) 0.0070(5)
C1 0.0261(7) 0.0244(7) 0.0208(7) 0.0084(6) 0.0028(5) 0.0093(6)
C2 0.0231(7) 0.0261(7) 0.0200(7) 0.0083(6) 0.0018(5) 0.0098(6)
C3 0.0333(8) 0.0248(8) 0.0231(7) 0.0064(6) 0.0035(6) 0.0070(6)
C4 0.0336(8) 0.0315(8) 0.0299(8) 0.0025(7) 0.0065(6) 0.0151(7)
C5 0.0302(8) 0.0372(8) 0.0238(7) 0.0118(6) 0.0087(6) 0.0135(6)
C6 0.0349(8) 0.0277(8) 0.0262(8) 0.0103(6) 0.0091(6) 0.0075(6)
C7 0.0314(8) 0.0236(7) 0.0259(7) 0.0084(6) 0.0081(6) 0.0098(6)
N1 0.0212(6) 0.0202(6) 0.0235(6) 0.0037(5) 0.0055(5) 0.0088(5)
N2 0.0200(6) 0.0203(6) 0.0242(6) 0.0063(5) 0.0077(5) 0.0073(5)
C8 0.0165(6) 0.0182(6) 0.0232(7) 0.0018(5) 0.0060(5) 0.0087(5)
C9 0.0205(7) 0.0234(7) 0.0231(7) 0.0037(5) 0.0059(5) 0.0100(6)
C10 0.0251(7) 0.0223(7) 0.0230(7) 0.0036(6) 0.0100(6) 0.0069(6)
C11 0.0214(7) 0.0183(7) 0.0312(8) 0.0052(5) 0.0092(6) 0.0091(6)
C12 0.0220(7) 0.0217(7) 0.0272(7) 0.0050(5) 0.0040(5) 0.0117(6)
C13 0.0194(6) 0.0204(7) 0.0237(7) 0.0036(5) 0.0076(5) 0.0078(6)

loop_
_atom_type_symbol
_atom_type_description
_atom_type_scat_dispersion_real
_atom_type_scat_dispersion_imag
_atom_type_scat_source
C C 0.0033 0.0016 'International Tables Vol C Tables 4.2.6.8 and 6.1.1.4'
H H 0.0000 0.0000 'International Tables Vol C Tables 4.2.6.8 and 6.1.1.4'
N N 0.0061 0.0033 'International Tables Vol C Tables 4.2.6.8 and 6.1.1.4'
O O 0.0106 0.0060 'International Tables Vol C Tables 4.2.6.8 and 6.1.1.4'

loop_
_geom_angle_atom_site_label_1
_geom_angle_atom_site_label_2
_geom_angle_atom_site_label_3
_geom_angle_site_symmetry_1
_geom_angle_site_symmetry_3
_geom_angle
_geom_angle_publ_flag
C1 O1 H1o . . 109.1(15) ?
O2 C1 O1 . . 123.44(13) ?
O2 C1 C2 . . 123.29(14) ?
O1 C1 C2 . . 113.26(12) ?
C7 C2 C3 . . 119.91(13) ?
C7 C2 C1 . . 121.78(14) ?
C3 C2 C1 . . 118.31(13) ?
C4 C3 C2 . . 119.96(14) ?
C4 C3 H3 . . 120.0 ?
C2 C3 H3 . . 120.0 ?
C3 C4 C5 . . 120.05(14) ?
C3 C4 H4 . . 120.0 ?
C5 C4 H4 . . 120.0 ?
C6 C5 C4 . . 120.19(14) ?
C6 C5 H5 . . 119.9 ?
C4 C5 H5 . . 119.9 ?
C5 C6 C7 . . 119.84(14) ?
C5 C6 H6 . . 120.1 ?
C7 C6 H6 . . 120.1 ?
C2 C7 C6 . . 120.06(14) ?
C2 C7 H7 . . 120.0 ?
C6 C7 H7 . . 120.0 ?
C12 N1 C8 . . 117.83(12) ?
C13 N2 N2 . 2_766 111.87(13) ?
N1 C8 C9 . . 122.45(12) ?
N1 C8 C13 . . 115.34(12) ?
C9 C8 C13 . . 122.20(12) ?
C10 C9 C8 . . 118.85(13) ?
C10 C9 H9 . . 120.6 ?
C8 C9 H9 . . 120.6 ?
C9 C10 C11 . . 119.04(12) ?
C9 C10 H10 . . 120.5 ?
C11 C10 H10 . . 120.5 ?
C10 C11 C12 . . 118.57(12) ?
C10 C11 H11 . . 120.7 ?
C12 C11 H11 . . 120.7 ?
N1 C12 C11 . . 123.25(13) ?
N1 C12 H12 . . 118.4 ?
C11 C12 H12 . . 118.4 ?
N2 C13 C8 . . 120.75(12) ?
N2 C13 H13 . . 119.6 ?
C8 C13 H13 . . 119.6 ?

loop_
_geom_bond_atom_site_label_1
_geom_bond_atom_site_label_2
_geom_bond_site_symmetry_2
_geom_bond_distance
_geom_bond_publ_flag
O1 C1 . 1.3292(18) ?
O1 H1o . 0.846(9) ?
O2 C1 . 1.2117(17) ?
C1 C2 . 1.496(2) ?
C2 C7 . 1.388(2) ?
C2 C3 . 1.391(2) ?
C3 C4 . 1.384(2) ?
C3 H3 . 0.9500 ?
C4 C5 . 1.388(2) ?
C4 H4 . 0.9500 ?
C5 C6 . 1.385(2) ?
C5 H5 . 0.9500 ?
C6 C7 . 1.390(2) ?
C6 H6 . 0.9500 ?
C7 H7 . 0.9500 ?
N1 C12 . 1.3381(18) ?
N1 C8 . 1.3449(18) ?
N2 C13 . 1.2757(18) ?
N2 N2 2_766 1.408(2) ?
C8 C9 . 1.3949(19) ?
C8 C13 . 1.4698(18) ?
C9 C10 . 1.380(2) ?
C9 H9 . 0.9500 ?
C10 C11 . 1.386(2) ?
C10 H10 . 0.9500 ?
C11 C12 . 1.385(2) ?
C11 H11 . 0.9500 ?
C12 H12 . 0.9500 ?
C13 H13 . 0.9500 ?

loop_
_geom_hbond_atom_site_label_D
_geom_hbond_atom_site_label_H
_geom_hbond_atom_site_label_A
_geom_hbond_site_symmetry_A
_geom_hbond_distance_DH
_geom_hbond_distance_HA
_geom_hbond_distance_DA
_geom_hbond_angle_DHA
O1 H1o N1 . 0.847(16) 1.881(16) 2.7269(16) 177(2)
C11 H11 O2 2_676 0.95 2.54 3.1811(19) 125
C12 H12 O2 1_455 0.95 2.59 3.4647(19) 154

loop_
_geom_torsion_atom_site_label_1
_geom_torsion_atom_site_label_2
_geom_torsion_atom_site_label_3
_geom_torsion_atom_site_label_4
_geom_torsion_site_symmetry_1
_geom_torsion_site_symmetry_2
_geom_torsion_site_symmetry_3
_geom_torsion_site_symmetry_4
_geom_torsion
_geom_torsion_publ_flag
O2 C1 C2 C7 . . . . -173.81(14) ?
O1 C1 C2 C7 . . . . 7.72(19) ?
O2 C1 C2 C3 . . . . 6.0(2) ?
O1 C1 C2 C3 . . . . -172.47(12) ?
C7 C2 C3 C4 . . . . -0.7(2) ?
C1 C2 C3 C4 . . . . 179.52(13) ?
C2 C3 C4 C5 . . . . 0.6(2) ?
C3 C4 C5 C6 . . . . -0.2(2) ?
C4 C5 C6 C7 . . . . -0.2(2) ?
C3 C2 C7 C6 . . . . 0.3(2) ?
C1 C2 C7 C6 . . . . -179.93(13) ?
C5 C6 C7 C2 . . . . 0.2(2) ?
C12 N1 C8 C9 . . . . -0.65(19) ?
C12 N1 C8 C13 . . . . -179.57(11) ?
N1 C8 C9 C10 . . . . 0.1(2) ?
C13 C8 C9 C10 . . . . 178.93(12) ?
C8 C9 C10 C11 . . . . 0.8(2) ?
C9 C10 C11 C12 . . . . -1.0(2) ?
C8 N1 C12 C11 . . . . 0.4(2) ?
C10 C11 C12 N1 . . . . 0.5(2) ?
N2 N2 C13 C8 2_766 . . . -179.13(12) ?
N1 C8 C13 N2 . . . . 178.03(12) ?
C9 C8 C13 N2 . . . . -0.9(2) ?
